data_7134515
loop_
_publ_author_name
'Liberka, Michal'
'Gas, Piotr'
'Chorazy, Szymon'

_publ_section_title
;
 Decanuclear {CuI6ReV4} clusters utilizing cyanido and nitrido molecular
 bridges as efficient ligand-modulated luminophores
;
_journal_issue 47
_journal_name_full 'Chemical Communications'
_journal_page_first 8580
_journal_page_last 8583
_journal_paper_doi 10.1039/D5CC00403A
_journal_volume 61
_journal_year 2025
_chemical_formula_moiety 'C20 H14 N5 P Re, C24 H20 P, 3.75[C1O1H4]'
_chemical_formula_sum 'C44 H34 N5 P2 Re'
_chemical_formula_weight 880.91
_space_group_IT_number 14
_space_group_name_Hall '-P 2ybc'
_space_group_name_H-M_alt 'P 1 21/c 1'
_symmetry_cell_setting monoclinic
_symmetry_Int_Tables_number 14
_symmetry_space_group_name_Hall '-P 2ybc'
_symmetry_space_group_name_H-M 'P 1 21/c 1'
_atom_sites_solution_hydrogens geom
_audit_conform_dict_location ftp://ftp.iucr.org/pub/cif_core.dic
_audit_conform_dict_name cif_core.dic
_audit_conform_dict_version 2.4.5
_audit_creation_date 2025-04-29T16:26:25-00:00
_audit_creation_method 'WinGX routine CIF_UPDATE'
_audit_update_record
;
2025-04-30 deposited with the CCDC.	2025-05-08 downloaded from the CCDC.
;
_cell_angle_alpha 90
_cell_angle_beta 102.419(3)
_cell_angle_gamma 90
_cell_formula_units_Z 4
_cell_length_a 17.768(2)
_cell_length_b 9.5496(10)
_cell_length_c 27.529(3)
_cell_measurement_reflns_used 49288
_cell_measurement_temperature 125(2)
_cell_measurement_theta_max 25.027
_cell_measurement_theta_min 2.107
_cell_measurement_wavelength 0.71073
_cell_volume 4561.7(9)
_computing_data_collection 'Bruker APEX4'
_computing_molecular_graphics 'Ortep for Windows (Farrugia, 2012)'
_computing_publication_material 'WinGX publication routines (Farrugia, 2012)'
_computing_structure_refinement 'SHELXL-2018/3 (Sheldrick, 2018)'
_computing_structure_solution 'SHELXT 2018/2 (Sheldrick, 2018)'
_diffrn_ambient_temperature 125(2)
_diffrn_measured_fraction_theta_full 0.997
_diffrn_measured_fraction_theta_max 0.997
_diffrn_measurement_device_type 'D8Quest Eco Photon50'
_diffrn_measurement_method \w
_diffrn_radiation_monochromator graphite
_diffrn_radiation_probe x-ray
_diffrn_radiation_type MoK\a
_diffrn_radiation_wavelength 0.71073
_diffrn_reflns_av_R_equivalents 0.1394
_diffrn_reflns_av_unetI/netI 0.0892
_diffrn_reflns_Laue_measured_fraction_full 0.997
_diffrn_reflns_Laue_measured_fraction_max 0.997
_diffrn_reflns_limit_h_max 21
_diffrn_reflns_limit_h_min -21
_diffrn_reflns_limit_k_max 11
_diffrn_reflns_limit_k_min -10
_diffrn_reflns_limit_l_max 32
_diffrn_reflns_limit_l_min -32
_diffrn_reflns_number 49288
_diffrn_reflns_point_group_measured_fraction_full 0.997
_diffrn_reflns_point_group_measured_fraction_max 0.997
_diffrn_reflns_theta_full 25.027
_diffrn_reflns_theta_max 25.027
_diffrn_reflns_theta_min 2.107
_diffrn_standards_decay_% 0
_diffrn_standards_interval_count 0
_diffrn_standards_interval_time 0
_diffrn_standards_number 0
_exptl_absorpt_coefficient_mu 2.766
_exptl_absorpt_correction_T_max 0.7454
_exptl_absorpt_correction_T_min 0.5176
_exptl_absorpt_correction_type multi-scan
_exptl_absorpt_process_details 'TWINABS (Sheldrick, 2009)'
_exptl_crystal_colour yellow
_exptl_crystal_density_diffrn 1.283
_exptl_crystal_density_method 'not measured'
_exptl_crystal_description block
_exptl_crystal_F_000 1752
_exptl_crystal_size_max 0.05
_exptl_crystal_size_mid 0.04
_exptl_crystal_size_min 0.02
_refine_diff_density_max 1.872
_refine_diff_density_min -2.181
_refine_diff_density_rms 0.162
_refine_ls_extinction_method none
_refine_ls_goodness_of_fit_ref 1.017
_refine_ls_hydrogen_treatment constr
_refine_ls_matrix_type full
_refine_ls_number_constraints 0
_refine_ls_number_parameters 469
_refine_ls_number_reflns 8032
_refine_ls_number_restraints 72
_refine_ls_restrained_S_all 1.023
_refine_ls_R_factor_all 0.0855
_refine_ls_R_factor_gt 0.0685
_refine_ls_shift/su_max 0
_refine_ls_shift/su_mean 0
_refine_ls_structure_factor_coef Fsqd
_refine_ls_weighting_details 'w=1/[\s^2^(Fo^2^)+(0.0505P)^2^+55.4340P] where P=(Fo^2^+2Fc^2^)/3'
_refine_ls_weighting_scheme calc
_refine_ls_wR_factor_gt 0.1555
_refine_ls_wR_factor_ref 0.1643
_reflns_Friedel_coverage 0
_reflns_number_gt 6288
_reflns_number_total 8032
_reflns_threshold_expression 'I > 2\s(I)'
_cod_data_source_file d5cc00403a2.cif
_cod_data_source_block Re-dppy
_cod_depositor_comments 'Adding full bibliography for 7134511--7134518.cif.'
_cod_original_cell_volume 4561.9(9)
_cod_original_sg_symbol_H-M 'P 21/c'
_cod_database_code 7134515
_shelx_shelxl_version_number 2018/3
_smtbx_masks_special_details
;
A solvent mask was calculated and 245 electrons were 
found in a volume of 1155\%A^3^ in 1 void per unit cell. 
This is consistent with the presence of 
3.75[C1O1H4] per Unit Cell 
which account for 270 electrons 
per unit cell.
;
_smtbx_masks_void_probe_radius 1.2
_smtbx_masks_void_truncation_radius 1.2

loop_
_symmetry_equiv_pos_as_xyz
'x, y, z'
'-x, y+1/2, -z+1/2'
'-x, -y, -z'
'x, -y-1/2, z-1/2'

loop_
_atom_site_label
_atom_site_type_symbol
_atom_site_fract_x
_atom_site_fract_y
_atom_site_fract_z
_atom_site_U_iso_or_equiv
_atom_site_adp_type
_atom_site_occupancy
_atom_site_site_symmetry_order
_atom_site_calc_flag
_atom_site_refinement_flags_posn
_atom_site_refinement_flags_adp
_atom_site_refinement_flags_occupancy
_atom_site_disorder_assembly
_atom_site_disorder_group
Re1 Re 0.63185(2) 0.34879(4) 0.14432(2) 0.02936(14) Uani 1 1 d . . . . .
P1 P 0.63468(15) 0.6013(2) 0.14312(8) 0.0251(5) Uani 1 1 d . . . . .
P2 P 0.79887(15) 0.4499(3) 0.39939(9) 0.0315(6) Uani 1 1 d . . . . .
N4 N 0.4442(6) 0.3523(9) 0.1096(3) 0.042(2) Uani 1 1 d . . . . .
C3 C 0.6158(7) 0.1590(11) 0.1782(3) 0.042(3) Uani 1 1 d . . . . .
C4 C 0.5122(7) 0.3540(9) 0.1215(3) 0.032(2) Uani 1 1 d . U . . .
C17 C 0.5401(6) 0.8332(11) 0.1081(3) 0.033(2) Uani 1 1 d . . . . .
H17 H 0.557597 0.87362 0.140104 0.04 Uiso 1 1 calc R U . . .
N5 N 0.6029(5) 0.4714(7) 0.2175(3) 0.0281(18) Uani 1 1 d . . . . .
C35 C 0.7022(6) 0.6127(10) 0.4418(4) 0.032(2) Uani 1 1 d . . . . .
H35 H 0.688312 0.655413 0.409988 0.039 Uiso 1 1 calc R U . . .
C6 C 0.5761(6) 0.5452(10) 0.2944(4) 0.037(2) Uani 1 1 d . . . . .
H6 H 0.56301 0.520941 0.325027 0.045 Uiso 1 1 calc R U . . .
N3 N 0.6042(6) 0.0578(9) 0.1992(3) 0.050(3) Uani 1 1 d . U . . .
C30 C 0.8171(6) 0.6809(12) 0.2797(3) 0.040(3) Uani 1 1 d . . . . .
H30 H 0.816599 0.66378 0.2456 0.048 Uiso 1 1 calc R U . A 1
C18 C 0.4918(6) 0.9088(10) 0.0718(3) 0.030(2) Uani 1 1 d . . . . .
H18 H 0.476168 1.000449 0.078715 0.036 Uiso 1 1 calc R U . . .
C19 C 0.4663(6) 0.8508(11) 0.0255(4) 0.037(2) Uani 1 1 d . . . . .
H19 H 0.432254 0.902249 0.000409 0.045 Uiso 1 1 calc R U . . .
C15 C 0.7337(7) 0.8357(13) 0.1619(4) 0.049(3) Uani 1 1 d . . . . .
H15 H 0.693134 0.879422 0.173758 0.059 Uiso 1 1 calc R U . . .
C21 C 0.5382(6) 0.6440(9) 0.0519(3) 0.028(2) Uani 1 1 d . . . . .
H21 H 0.554465 0.552865 0.044777 0.034 Uiso 1 1 calc R U . . .
C22 C 0.7405(6) 0.3106(10) 0.3677(3) 0.030(2) Uani 1 1 d . . . . .
C16 C 0.5639(6) 0.6987(9) 0.0991(3) 0.026(2) Uani 1 1 d . . . . .
C8 C 0.6006(6) 0.7161(10) 0.2356(3) 0.035(2) Uani 1 1 d . . . . .
H8 H 0.604587 0.810759 0.225871 0.042 Uiso 1 1 calc R U . . .
C23 C 0.7641(7) 0.2342(11) 0.3306(4) 0.041(3) Uani 1 1 d . . . . .
H23 H 0.811355 0.256507 0.321567 0.049 Uiso 1 1 calc R U . . .
C10 C 0.7238(6) 0.7004(12) 0.1454(4) 0.036(2) Uani 1 1 d . . . . .
C5 C 0.5884(6) 0.4431(9) 0.2608(3) 0.028(2) Uani 1 1 d . . . . .
H5 H 0.58595 0.347603 0.269928 0.034 Uiso 1 1 calc R U . . .
C26 C 0.6272(7) 0.1683(10) 0.3583(4) 0.043(3) Uani 1 1 d . . . . .
H26 H 0.581327 0.142693 0.368535 0.051 Uiso 1 1 calc R U . . .
C39 C 0.7772(6) 0.4412(11) 0.4961(3) 0.036(2) Uani 1 1 d . . . . .
H39 H 0.813657 0.366945 0.501034 0.043 Uiso 1 1 calc R U . . .
C2 C 0.7406(8) 0.3466(12) 0.1902(4) 0.047(3) Uani 1 1 d . . . . .
C9 C 0.6114(6) 0.6083(10) 0.2046(3) 0.034(2) Uani 1 1 d . . . . .
C38 C 0.7427(7) 0.4825(12) 0.5336(4) 0.046(3) Uani 1 1 d . . . . .
H38 H 0.756445 0.438587 0.565239 0.055 Uiso 1 1 calc R U . . .
C34 C 0.7580(6) 0.5093(10) 0.4507(3) 0.032(2) Uani 1 1 d . . . . .
C33 C 0.8288(7) 0.7212(13) 0.3808(4) 0.046(3) Uani 1 1 d . . . B 1
H33 H 0.836673 0.733685 0.415776 0.055 Uiso 1 1 calc R U . B 1
C32 C 0.8417(7) 0.8333(13) 0.3499(4) 0.050(3) Uani 1 1 d . . . B 1
H32 H 0.85545 0.922733 0.364239 0.059 Uiso 1 1 calc R U . B 1
C31 C 0.8347(7) 0.8149(12) 0.2995(4) 0.046(3) Uani 1 1 d . . . B 1
H31 H 0.841573 0.891162 0.278762 0.055 Uiso 1 1 calc R U . B 1
N1 N 0.6543(6) 0.3087(9) 0.0907(3) 0.040(2) Uani 1 1 d . . . . .
C29 C 0.8005(6) 0.5743(12) 0.3089(4) 0.038(2) Uani 1 1 d . . . . .
H29 H 0.785749 0.485357 0.294496 0.045 Uiso 1 1 calc R U . . .
C40 C 0.8922(7) 0.3811(13) 0.4225(4) 0.049(3) Uani 1 1 d . U . . .
C28 C 0.8049(6) 0.5943(11) 0.3596(3) 0.033(2) Uani 1 1 d . . . . .
C7 C 0.5840(6) 0.6841(10) 0.2812(3) 0.033(2) Uani 1 1 d . . . . .
H7 H 0.577935 0.757176 0.303442 0.04 Uiso 1 1 calc R U . . .
C36 C 0.6665(6) 0.6540(11) 0.4802(4) 0.038(2) Uani 1 1 d . . . . .
H36 H 0.628391 0.725524 0.475042 0.046 Uiso 1 1 calc R U . . .
C14 C 0.7979(7) 0.9094(14) 0.1620(5) 0.057(3) Uani 1 1 d . U . . .
H14 H 0.802886 1.00368 0.173265 0.068 Uiso 1 1 calc R U . . .
C24 C 0.7189(7) 0.1257(10) 0.3068(4) 0.039(3) Uani 1 1 d . . . . .
H24 H 0.735044 0.07318 0.281606 0.047 Uiso 1 1 calc R U . . .
C11 C 0.7819(7) 0.6334(16) 0.1288(5) 0.059(3) Uani 1 1 d . U . . .
H11 H 0.776136 0.539108 0.117594 0.071 Uiso 1 1 calc R U . . .
C27 C 0.6707(6) 0.2775(10) 0.3813(4) 0.034(2) Uani 1 1 d . . . . .
H27 H 0.653799 0.330499 0.406191 0.041 Uiso 1 1 calc R U . . .
C25 C 0.6495(7) 0.0944(11) 0.3203(4) 0.042(3) Uani 1 1 d . . . . .
H25 H 0.617339 0.02229 0.303386 0.051 Uiso 1 1 calc R U . . .
C37 C 0.6881(6) 0.5878(12) 0.5258(4) 0.041(3) Uani 1 1 d . . . . .
H37 H 0.664796 0.615307 0.552307 0.049 Uiso 1 1 calc R U . . .
C41 C 0.9555(7) 0.4627(17) 0.4270(5) 0.062(3) Uani 1 1 d . U . . .
H41 H 0.947546 0.556264 0.415311 0.075 Uiso 1 1 calc R U . . .
N2 N 0.8030(6) 0.3400(12) 0.2171(4) 0.061(3) Uani 1 1 d . . . . .
C20 C 0.4900(6) 0.7174(10) 0.0150(3) 0.033(2) Uani 1 1 d . . . . .
H20 H 0.472996 0.677681 -0.017102 0.04 Uiso 1 1 calc R U . . .
C45 C 0.9030(8) 0.2473(16) 0.4395(4) 0.061(3) Uani 1 1 d . U . . .
H45 H 0.86058 0.185311 0.437499 0.074 Uiso 1 1 calc R U . . .
C13 C 0.8587(10) 0.840(2) 0.1446(6) 0.089(5) Uani 1 1 d . U . . .
H13 H 0.90551 0.887966 0.144076 0.106 Uiso 1 1 calc R U . . .
C43 C 1.0390(11) 0.294(2) 0.4632(6) 0.088(5) Uani 1 1 d . U . . .
H43 H 1.089971 0.264584 0.477551 0.105 Uiso 1 1 calc R U . . .
C12 C 0.8481(9) 0.7061(18) 0.1288(6) 0.076(4) Uani 1 1 d . U . . .
H12 H 0.888502 0.660479 0.117327 0.091 Uiso 1 1 calc R U . . .
C42 C 1.0307(10) 0.424(2) 0.4471(6) 0.092(5) Uani 1 1 d . U . . .
H42 H 1.073053 0.485672 0.44896 0.11 Uiso 1 1 calc R U . . .
C44 C 0.9831(12) 0.201(2) 0.4614(6) 0.094(5) Uani 1 1 d . U . . .
H44 H 0.99377 0.107942 0.47358 0.113 Uiso 1 1 calc R U . . .

loop_
_atom_site_aniso_label
_atom_site_aniso_U_11
_atom_site_aniso_U_22
_atom_site_aniso_U_33
_atom_site_aniso_U_23
_atom_site_aniso_U_13
_atom_site_aniso_U_12
Re1 0.0513(3) 0.0182(2) 0.01840(19) -0.00076(16) 0.00708(15) 0.01021(18)
P1 0.0394(13) 0.0180(11) 0.0187(10) 0.0027(9) 0.0081(10) 0.0043(10)
P2 0.0312(14) 0.0401(15) 0.0244(12) 0.0041(11) 0.0084(10) 0.0081(11)
N4 0.062(7) 0.034(5) 0.029(4) 0.006(4) 0.008(4) -0.012(5)
C3 0.072(8) 0.023(6) 0.023(5) -0.012(4) -0.006(5) 0.015(5)
C4 0.055(6) 0.011(4) 0.031(4) 0.002(4) 0.012(4) 0.002(4)
C17 0.042(6) 0.038(6) 0.020(4) 0.007(4) 0.009(4) 0.011(5)
N5 0.048(5) 0.012(4) 0.022(4) -0.004(3) 0.005(4) 0.001(3)
C35 0.041(6) 0.023(5) 0.035(5) -0.007(4) 0.013(5) -0.009(4)
C6 0.058(7) 0.026(5) 0.029(5) 0.008(4) 0.015(5) 0.002(5)
N3 0.086(6) 0.017(4) 0.039(5) 0.004(4) -0.003(4) -0.003(4)
C30 0.044(6) 0.052(7) 0.020(4) 0.011(5) 0.001(4) -0.001(5)
C18 0.041(6) 0.014(5) 0.034(5) 0.000(4) 0.009(4) -0.001(4)
C19 0.046(6) 0.031(6) 0.033(5) 0.015(5) 0.006(5) 0.011(5)
C15 0.050(7) 0.050(8) 0.039(6) 0.018(6) -0.005(5) -0.014(6)
C21 0.049(6) 0.013(4) 0.025(4) -0.001(4) 0.013(4) 0.001(4)
C22 0.038(6) 0.028(5) 0.025(5) 0.002(4) 0.011(4) 0.003(4)
C16 0.043(6) 0.014(4) 0.023(4) 0.003(4) 0.012(4) -0.005(4)
C8 0.061(7) 0.019(5) 0.022(5) -0.004(4) 0.002(5) 0.007(4)
C23 0.051(7) 0.037(6) 0.037(6) -0.004(5) 0.013(5) 0.011(5)
C10 0.039(6) 0.044(6) 0.027(5) 0.011(5) 0.011(4) -0.005(5)
C5 0.045(6) 0.010(4) 0.028(5) 0.004(4) 0.005(4) -0.001(4)
C26 0.067(8) 0.023(6) 0.040(6) 0.010(5) 0.014(5) -0.001(5)
C39 0.048(6) 0.034(6) 0.027(5) -0.006(4) 0.013(5) -0.002(5)
C2 0.084(9) 0.039(6) 0.024(5) -0.002(5) 0.024(6) 0.014(6)
C9 0.059(7) 0.023(5) 0.015(4) 0.004(4) 0.001(4) 0.001(4)
C38 0.065(8) 0.046(7) 0.023(5) -0.005(5) 0.004(5) 0.006(6)
C34 0.033(5) 0.033(6) 0.029(5) -0.001(4) 0.005(4) 0.008(4)
C33 0.044(7) 0.057(8) 0.037(6) -0.003(5) 0.007(5) -0.003(6)
C32 0.058(7) 0.040(7) 0.053(7) 0.001(6) 0.017(6) -0.014(6)
C31 0.050(7) 0.040(7) 0.049(6) 0.008(5) 0.016(5) -0.009(5)
N1 0.063(6) 0.031(5) 0.030(4) -0.007(4) 0.020(4) 0.015(4)
C29 0.034(6) 0.047(7) 0.031(5) -0.003(5) 0.003(4) 0.006(5)
C40 0.053(6) 0.059(7) 0.034(5) -0.001(5) 0.007(5) 0.014(5)
C28 0.032(5) 0.039(6) 0.026(5) 0.007(4) -0.002(4) 0.002(4)
C7 0.054(6) 0.020(5) 0.027(5) -0.007(4) 0.013(5) 0.010(4)
C36 0.045(6) 0.026(5) 0.043(6) -0.014(5) 0.009(5) -0.002(5)
C14 0.057(6) 0.055(6) 0.051(6) 0.017(5) -0.006(5) -0.023(5)
C24 0.058(7) 0.024(6) 0.039(5) -0.008(4) 0.016(5) 0.008(5)
C11 0.058(6) 0.070(7) 0.053(6) 0.008(6) 0.021(5) 0.004(6)
C27 0.042(6) 0.027(6) 0.033(5) -0.001(4) 0.005(5) 0.007(4)
C25 0.066(8) 0.021(5) 0.039(6) 0.005(4) 0.010(6) 0.007(5)
C37 0.034(6) 0.054(7) 0.035(6) -0.015(5) 0.010(5) -0.010(5)
C41 0.044(6) 0.089(8) 0.051(6) -0.009(6) 0.003(5) 0.019(6)
N2 0.058(7) 0.085(8) 0.036(5) -0.011(6) -0.001(5) 0.030(6)
C20 0.050(6) 0.023(5) 0.023(5) 0.000(4) -0.001(4) -0.011(4)
C45 0.061(7) 0.076(7) 0.049(6) 0.011(6) 0.019(5) 0.031(6)
C13 0.078(8) 0.105(9) 0.087(8) 0.019(7) 0.027(7) -0.029(7)
C43 0.082(8) 0.119(9) 0.065(7) -0.019(7) 0.020(7) 0.019(7)
C12 0.072(8) 0.085(8) 0.078(7) 0.001(7) 0.034(6) -0.009(6)
C42 0.080(8) 0.117(9) 0.079(8) -0.017(7) 0.021(7) 0.013(7)
C44 0.115(9) 0.097(9) 0.073(8) 0.013(7) 0.026(7) 0.041(8)

loop_
_atom_type_symbol
_atom_type_description
_atom_type_scat_dispersion_real
_atom_type_scat_dispersion_imag
_atom_type_scat_source
C C 0.0033 0.0016 'International Tables Vol C Tables 4.2.6.8 and 6.1.1.4'
P P 0.1023 0.0942 'International Tables Vol C Tables 4.2.6.8 and 6.1.1.4'
Re Re -1.0185 7.231 'International Tables Vol C Tables 4.2.6.8 and 6.1.1.4'
N N 0.0061 0.0033 'International Tables Vol C Tables 4.2.6.8 and 6.1.1.4'
H H 0 0 'International Tables Vol C Tables 4.2.6.8 and 6.1.1.4'

loop_
_geom_angle_atom_site_label_1
_geom_angle_atom_site_label_2
_geom_angle_atom_site_label_3
_geom_angle
_geom_angle_site_symmetry_1
_geom_angle_site_symmetry_3
_geom_angle_publ_flag
N1 Re1 C2 99.8(4) . . ?
N1 Re1 C4 99.4(4) . . ?
C2 Re1 C4 160.5(4) . . ?
N1 Re1 C3 106.3(4) . . ?
C2 Re1 C3 85.3(4) . . ?
C4 Re1 C3 85.8(4) . . ?
N1 Re1 P1 102.1(3) . . ?
C2 Re1 P1 89.9(3) . . ?
C4 Re1 P1 89.7(3) . . ?
C3 Re1 P1 151.7(3) . . ?
N1 Re1 N5 165.2(3) . . ?
C2 Re1 N5 80.7(3) . . ?
C4 Re1 N5 81.8(3) . . ?
C3 Re1 N5 88.6(3) . . ?
P1 Re1 N5 63.08(18) . . ?
C16 P1 C9 109.8(5) . . ?
C16 P1 C10 103.2(4) . . ?
C9 P1 C10 108.4(5) . . ?
C16 P1 Re1 120.7(3) . . ?
C9 P1 Re1 90.8(3) . . ?
C10 P1 Re1 122.4(4) . . ?
C40 P2 C28 109.5(6) . . ?
C40 P2 C22 107.4(5) . . ?
C28 P2 C22 112.4(4) . . ?
C40 P2 C34 109.7(5) . . ?
C28 P2 C34 109.0(5) . . ?
C22 P2 C34 108.9(5) . . ?
N3 C3 Re1 175.4(10) . . ?
N4 C4 Re1 177.4(8) . . ?
C18 C17 C16 121.4(9) . . ?
C18 C17 H17 119.3 . . ?
C16 C17 H17 119.3 . . ?
C5 N5 C9 119.3(8) . . ?
C5 N5 Re1 139.8(6) . . ?
C9 N5 Re1 100.8(6) . . ?
C34 C35 C36 119.4(10) . . ?
C34 C35 H35 120.3 . . ?
C36 C35 H35 120.3 . . ?
C7 C6 C5 117.0(9) . . ?
C7 C6 H6 121.5 . . ?
C5 C6 H6 121.5 . . ?
C29 C30 C31 120.5(10) . . ?
C29 C30 H30 119.7 . . ?
C31 C30 H30 119.7 . . ?
C17 C18 C19 119.6(9) . . ?
C17 C18 H18 120.2 . . ?
C19 C18 H18 120.2 . . ?
C18 C19 C20 120.4(9) . . ?
C18 C19 H19 119.8 . . ?
C20 C19 H19 119.8 . . ?
C14 C15 C10 123.1(14) . . ?
C14 C15 H15 118.5 . . ?
C10 C15 H15 118.5 . . ?
C20 C21 C16 122.0(9) . . ?
C20 C21 H21 119 . . ?
C16 C21 H21 119 . . ?
C23 C22 C27 120.0(10) . . ?
C23 C22 P2 120.8(8) . . ?
C27 C22 P2 119.2(7) . . ?
C21 C16 C17 117.7(8) . . ?
C21 C16 P1 118.5(7) . . ?
C17 C16 P1 123.4(7) . . ?
C9 C8 C7 118.8(9) . . ?
C9 C8 H8 120.6 . . ?
C7 C8 H8 120.6 . . ?
C24 C23 C22 120.2(11) . . ?
C24 C23 H23 119.9 . . ?
C22 C23 H23 119.9 . . ?
C15 C10 C11 119.9(11) . . ?
C15 C10 P1 123.1(9) . . ?
C11 C10 P1 117.0(10) . . ?
N5 C5 C6 123.6(8) . . ?
N5 C5 H5 118.2 . . ?
C6 C5 H5 118.2 . . ?
C27 C26 C25 120.8(12) . . ?
C27 C26 H26 119.6 . . ?
C25 C26 H26 119.6 . . ?
C38 C39 C34 118.8(10) . . ?
C38 C39 H39 120.6 . . ?
C34 C39 H39 120.6 . . ?
N2 C2 Re1 177.5(11) . . ?
N5 C9 C8 121.1(9) . . ?
N5 C9 P1 105.2(6) . . ?
C8 C9 P1 133.7(8) . . ?
C39 C38 C37 120.4(10) . . ?
C39 C38 H38 119.8 . . ?
C37 C38 H38 119.8 . . ?
C39 C34 C35 121.6(9) . . ?
C39 C34 P2 119.6(7) . . ?
C35 C34 P2 118.5(7) . . ?
C28 C33 C32 119.2(10) . . ?
C28 C33 H33 120.4 . . ?
C32 C33 H33 120.4 . . ?
C31 C32 C33 121.1(11) . . ?
C31 C32 H32 119.4 . . ?
C33 C32 H32 119.4 . . ?
C32 C31 C30 118.3(10) . . ?
C32 C31 H31 120.8 . . ?
C30 C31 H31 120.8 . . ?
C30 C29 C28 120.9(10) . . ?
C30 C29 H29 119.5 . . ?
C28 C29 H29 119.5 . . ?
C41 C40 C45 117.2(12) . . ?
C41 C40 P2 121.0(10) . . ?
C45 C40 P2 121.6(11) . . ?
C33 C28 C29 119.5(10) . . ?
C33 C28 P2 118.5(8) . . ?
C29 C28 P2 120.8(8) . . ?
C8 C7 C6 120.1(9) . . ?
C8 C7 H7 120 . . ?
C6 C7 H7 120 . . ?
C37 C36 C35 118.2(10) . . ?
C37 C36 H36 120.9 . . ?
C35 C36 H36 120.9 . . ?
C15 C14 C13 117.4(14) . . ?
C15 C14 H14 121.3 . . ?
C13 C14 H14 121.3 . . ?
C23 C24 C25 119.4(10) . . ?
C23 C24 H24 120.3 . . ?
C25 C24 H24 120.3 . . ?
C10 C11 C12 118.1(14) . . ?
C10 C11 H11 120.9 . . ?
C12 C11 H11 120.9 . . ?
C26 C27 C22 119.3(10) . . ?
C26 C27 H27 120.3 . . ?
C22 C27 H27 120.3 . . ?
C26 C25 C24 120.2(11) . . ?
C26 C25 H25 119.9 . . ?
C24 C25 H25 119.9 . . ?
C38 C37 C36 121.5(10) . . ?
C38 C37 H37 119.3 . . ?
C36 C37 H37 119.3 . . ?
C40 C41 C42 126.5(16) . . ?
C40 C41 H41 116.8 . . ?
C42 C41 H41 116.8 . . ?
C21 C20 C19 119.0(9) . . ?
C21 C20 H20 120.5 . . ?
C19 C20 H20 120.5 . . ?
C40 C45 C44 118.2(15) . . ?
C40 C45 H45 120.9 . . ?
C44 C45 H45 120.9 . . ?
C12 C13 C14 118.6(15) . . ?
C12 C13 H13 120.7 . . ?
C14 C13 H13 120.7 . . ?
C42 C43 C44 126.4(19) . . ?
C42 C43 H43 116.8 . . ?
C44 C43 H43 116.8 . . ?
C13 C12 C11 122.8(16) . . ?
C13 C12 H12 118.6 . . ?
C11 C12 H12 118.6 . . ?
C43 C42 C41 114.7(19) . . ?
C43 C42 H42 122.6 . . ?
C41 C42 H42 122.6 . . ?
C43 C44 C45 117.0(17) . . ?
C43 C44 H44 121.5 . . ?
C45 C44 H44 121.5 . . ?

loop_
_geom_bond_atom_site_label_1
_geom_bond_atom_site_label_2
_geom_bond_distance
_geom_bond_site_symmetry_2
_geom_bond_publ_flag
Re1 N1 1.654(8) . ?
Re1 C2 2.069(13) . ?
Re1 C4 2.084(11) . ?
Re1 C3 2.086(12) . ?
Re1 P1 2.412(2) . ?
Re1 N5 2.477(7) . ?
P1 C16 1.805(9) . ?
P1 C9 1.829(10) . ?
P1 C10 1.834(11) . ?
P2 C40 1.770(12) . ?
P2 C28 1.779(10) . ?
P2 C22 1.793(10) . ?
P2 C34 1.813(10) . ?
N4 C4 1.182(14) . ?
C3 N3 1.166(14) . ?
C17 C18 1.374(13) . ?
C17 C16 1.392(13) . ?
C17 H17 0.95 . ?
N5 C5 1.300(12) . ?
N5 C9 1.371(12) . ?
C35 C34 1.383(14) . ?
C35 C36 1.401(14) . ?
C35 H35 0.95 . ?
C6 C7 1.391(14) . ?
C6 C5 1.394(14) . ?
C6 H6 0.95 . ?
C30 C29 1.369(15) . ?
C30 C31 1.401(15) . ?
C30 H30 0.95 . ?
C18 C19 1.376(14) . ?
C18 H18 0.95 . ?
C19 C20 1.392(14) . ?
C19 H19 0.95 . ?
C15 C14 1.339(16) . ?
C15 C10 1.369(16) . ?
C15 H15 0.95 . ?
C21 C20 1.371(13) . ?
C21 C16 1.384(12) . ?
C21 H21 0.95 . ?
C22 C23 1.391(14) . ?
C22 C27 1.407(14) . ?
C8 C9 1.375(13) . ?
C8 C7 1.383(14) . ?
C8 H8 0.95 . ?
C23 C24 1.386(15) . ?
C23 H23 0.95 . ?
C10 C11 1.373(17) . ?
C5 H5 0.95 . ?
C26 C27 1.369(14) . ?
C26 C25 1.389(16) . ?
C26 H26 0.95 . ?
C39 C38 1.368(15) . ?
C39 C34 1.384(13) . ?
C39 H39 0.95 . ?
C2 N2 1.195(15) . ?
C38 C37 1.382(16) . ?
C38 H38 0.95 . ?
C33 C28 1.373(15) . ?
C33 C32 1.415(16) . ?
C33 H33 0.95 . ?
C32 C31 1.378(16) . ?
C32 H32 0.95 . ?
C31 H31 0.95 . ?
C29 C28 1.393(14) . ?
C29 H29 0.95 . ?
C40 C41 1.353(19) . ?
C40 C45 1.360(18) . ?
C7 H7 0.95 . ?
C36 C37 1.384(15) . ?
C36 H36 0.95 . ?
C14 C13 1.43(2) . ?
C14 H14 0.95 . ?
C24 C25 1.394(16) . ?
C24 H24 0.95 . ?
C11 C12 1.37(2) . ?
C11 H11 0.95 . ?
C27 H27 0.95 . ?
C25 H25 0.95 . ?
C37 H37 0.95 . ?
C41 C42 1.38(2) . ?
C41 H41 0.95 . ?
C20 H20 0.95 . ?
C45 C44 1.49(2) . ?
C45 H45 0.95 . ?
C13 C12 1.35(2) . ?
C13 H13 0.95 . ?
C43 C42 1.31(2) . ?
C43 C44 1.33(3) . ?
C43 H43 0.95 . ?
C12 H12 0.95 . ?
C42 H42 0.95 . ?
C44 H44 0.95 . ?

loop_
_geom_torsion_atom_site_label_1
_geom_torsion_atom_site_label_2
_geom_torsion_atom_site_label_3
_geom_torsion_atom_site_label_4
_geom_torsion
_geom_torsion_site_symmetry_1
_geom_torsion_site_symmetry_2
_geom_torsion_site_symmetry_3
_geom_torsion_site_symmetry_4
_geom_torsion_publ_flag
C16 C17 C18 C19 0.0(15) . . . . ?
C17 C18 C19 C20 -0.9(16) . . . . ?
C40 P2 C22 C23 -53.3(10) . . . . ?
C28 P2 C22 C23 67.2(9) . . . . ?
C34 P2 C22 C23 -172.0(8) . . . . ?
C40 P2 C22 C27 125.8(8) . . . . ?
C28 P2 C22 C27 -113.8(8) . . . . ?
C34 P2 C22 C27 7.0(9) . . . . ?
C20 C21 C16 C17 -1.0(14) . . . . ?
C20 C21 C16 P1 -174.0(8) . . . . ?
C18 C17 C16 C21 0.9(14) . . . . ?
C18 C17 C16 P1 173.6(8) . . . . ?
C9 P1 C16 C21 -139.3(8) . . . . ?
C10 P1 C16 C21 105.3(8) . . . . ?
Re1 P1 C16 C21 -35.9(9) . . . . ?
C9 P1 C16 C17 48.1(9) . . . . ?
C10 P1 C16 C17 -67.3(9) . . . . ?
Re1 P1 C16 C17 151.6(7) . . . . ?
C27 C22 C23 C24 0.2(15) . . . . ?
P2 C22 C23 C24 179.2(8) . . . . ?
C14 C15 C10 C11 1.2(16) . . . . ?
C14 C15 C10 P1 -177.8(9) . . . . ?
C16 P1 C10 C15 63.2(9) . . . . ?
C9 P1 C10 C15 -53.2(10) . . . . ?
Re1 P1 C10 C15 -156.4(7) . . . . ?
C16 P1 C10 C11 -115.8(9) . . . . ?
C9 P1 C10 C11 127.8(9) . . . . ?
Re1 P1 C10 C11 24.5(10) . . . . ?
C9 N5 C5 C6 3.9(15) . . . . ?
Re1 N5 C5 C6 178.2(8) . . . . ?
C7 C6 C5 N5 -3.3(16) . . . . ?
C5 N5 C9 C8 -3.5(15) . . . . ?
Re1 N5 C9 C8 -179.7(9) . . . . ?
C5 N5 C9 P1 177.8(7) . . . . ?
Re1 N5 C9 P1 1.6(7) . . . . ?
C7 C8 C9 N5 2.5(16) . . . . ?
C7 C8 C9 P1 -179.2(9) . . . . ?
C16 P1 C9 N5 121.7(7) . . . . ?
C10 P1 C9 N5 -126.3(7) . . . . ?
Re1 P1 C9 N5 -1.6(7) . . . . ?
C16 P1 C9 C8 -56.8(12) . . . . ?
C10 P1 C9 C8 55.3(12) . . . . ?
Re1 P1 C9 C8 180.0(11) . . . . ?
C34 C39 C38 C37 1.9(17) . . . . ?
C38 C39 C34 C35 -3.4(16) . . . . ?
C38 C39 C34 P2 -176.5(9) . . . . ?
C36 C35 C34 C39 2.8(15) . . . . ?
C36 C35 C34 P2 176.0(8) . . . . ?
C40 P2 C34 C39 -31.9(10) . . . . ?
C28 P2 C34 C39 -151.7(8) . . . . ?
C22 P2 C34 C39 85.4(9) . . . . ?
C40 P2 C34 C35 154.7(8) . . . . ?
C28 P2 C34 C35 34.9(9) . . . . ?
C22 P2 C34 C35 -88.0(9) . . . . ?
C28 C33 C32 C31 -3.5(18) . . . . ?
C33 C32 C31 C30 -2.2(18) . . . . ?
C29 C30 C31 C32 5.8(17) . . . . ?
C31 C30 C29 C28 -3.6(16) . . . . ?
C28 P2 C40 C41 26.7(12) . . . . ?
C22 P2 C40 C41 149.0(10) . . . . ?
C34 P2 C40 C41 -92.7(11) . . . . ?
C28 P2 C40 C45 -157.7(10) . . . . ?
C22 P2 C40 C45 -35.4(11) . . . . ?
C34 P2 C40 C45 82.8(11) . . . . ?
C32 C33 C28 C29 5.8(16) . . . . ?
C32 C33 C28 P2 173.5(9) . . . . ?
C30 C29 C28 C33 -2.3(16) . . . . ?
C30 C29 C28 P2 -169.7(8) . . . . ?
C40 P2 C28 C33 -78.5(10) . . . . ?
C22 P2 C28 C33 162.2(8) . . . . ?
C34 P2 C28 C33 41.4(10) . . . . ?
C40 P2 C28 C29 89.0(9) . . . . ?
C22 P2 C28 C29 -30.3(10) . . . . ?
C34 P2 C28 C29 -151.1(8) . . . . ?
C9 C8 C7 C6 -1.9(16) . . . . ?
C5 C6 C7 C8 2.2(16) . . . . ?
C34 C35 C36 C37 -0.7(15) . . . . ?
C10 C15 C14 C13 -0.9(17) . . . . ?
C22 C23 C24 C25 0.3(16) . . . . ?
C15 C10 C11 C12 -0.8(17) . . . . ?
P1 C10 C11 C12 178.3(10) . . . . ?
C25 C26 C27 C22 -3.1(15) . . . . ?
C23 C22 C27 C26 1.2(14) . . . . ?
P2 C22 C27 C26 -177.9(7) . . . . ?
C27 C26 C25 C24 3.6(16) . . . . ?
C23 C24 C25 C26 -2.1(16) . . . . ?
C39 C38 C37 C36 0.1(17) . . . . ?
C35 C36 C37 C38 -0.7(16) . . . . ?
C45 C40 C41 C42 0(2) . . . . ?
P2 C40 C41 C42 176.2(12) . . . . ?
C16 C21 C20 C19 0.1(15) . . . . ?
C18 C19 C20 C21 0.9(16) . . . . ?
C41 C40 C45 C44 -0.4(18) . . . . ?
P2 C40 C45 C44 -176.1(10) . . . . ?
C15 C14 C13 C12 0(2) . . . . ?
C14 C13 C12 C11 0(2) . . . . ?
C10 C11 C12 C13 0(2) . . . . ?
C44 C43 C42 C41 1(3) . . . . ?
C40 C41 C42 C43 -1(2) . . . . ?
C42 C43 C44 C45 -1(3) . . . . ?
C40 C45 C44 C43 1(2) . . . . ?

loop_
_smtbx_masks_void_nr
_smtbx_masks_void_average_x
_smtbx_masks_void_average_y
_smtbx_masks_void_average_z
_smtbx_masks_void_volume
_smtbx_masks_void_count_electrons
_smtbx_masks_void_content
1 0.000 -0.079 -0.418 1155.3 245.2 '15 C1O1H4'
